data_2201691
loop_
_publ_author_name
'Qi, Jian Ying'
'Chen, Jian'
'Yang, Qi Yun'
'Zhou, Zhong Yuan'
'Chan, Albert S. C.'

_publ_section_title
;
 <i>N,N</i>'-Bis[2-(2-pyridyl)methyl]pyridine-2,6-dicarboxamide
 hemihydrate
;
_journal_issue 11
_journal_name_full 'Acta Crystallographica Section E'
_journal_page_first o1232
_journal_page_last o1233
_journal_paper_doi 10.1107/S160053680201824X
_journal_volume 58
_journal_year 2002
_chemical_formula_iupac 'C19 H17 N5 O2, 0.5H2 O'
_chemical_formula_moiety 'C19 H17 N5 O2, 0.5H2 O'
_chemical_formula_sum 'C19 H18 N5 O2.5'
_chemical_formula_weight 356.38
_chemical_name_systematic
;
N,N'-Bis[2-(2-pyridyl)methyl]pyridine-2,6-dicarboxamide hemihydrate
;
_space_group_IT_number 15
_symmetry_cell_setting monoclinic
_symmetry_space_group_name_Hall '-C 2yc'
_symmetry_space_group_name_H-M 'C 1 2/c 1'
_atom_sites_solution_hydrogens geom
_cell_angle_alpha 90.00
_cell_angle_beta 126.310(3)
_cell_angle_gamma 90.00
_cell_formula_units_Z 8
_cell_length_a 17.784(3)
_cell_length_b 17.611(3)
_cell_length_c 14.217(2)
_cell_measurement_reflns_used 2885
_cell_measurement_temperature 294(2)
_cell_measurement_theta_max 27.5
_cell_measurement_theta_min 1
_cell_volume 3588.1(10)
_computing_cell_refinement SMART
_computing_data_collection 'SMART (Bruker, 1995)'
_computing_data_reduction 'SHELXTL-NT (Bruker, 1995)'
_computing_molecular_graphics SHELXTL-NT
_computing_publication_material SHELXTL-NT
_computing_structure_refinement 'SHELXL97 (Sheldrick, 1997)'
_computing_structure_solution 'SHELXS97 (Sheldrick, 1997)'
_diffrn_ambient_temperature 294(2)
_diffrn_measured_fraction_theta_full 0.992
_diffrn_measured_fraction_theta_max 0.992
_diffrn_measurement_device_type 'Bruker SMART CCD area-detector'
_diffrn_measurement_method '\f and \w'
_diffrn_radiation_monochromator graphite
_diffrn_radiation_source 'fine-focus sealed tube'
_diffrn_radiation_type MoK\a
_diffrn_radiation_wavelength 0.71073
_diffrn_reflns_av_R_equivalents 0.0526
_diffrn_reflns_av_sigmaI/netI 0.0826
_diffrn_reflns_limit_h_max 23
_diffrn_reflns_limit_h_min -12
_diffrn_reflns_limit_k_max 22
_diffrn_reflns_limit_k_min -22
_diffrn_reflns_limit_l_max 16
_diffrn_reflns_limit_l_min -18
_diffrn_reflns_number 12125
_diffrn_reflns_theta_full 27.56
_diffrn_reflns_theta_max 27.56
_diffrn_reflns_theta_min 2.31
_diffrn_standards_decay_% 0
_diffrn_standards_interval_time 0
_diffrn_standards_number 0
_exptl_absorpt_coefficient_mu 0.091
_exptl_absorpt_correction_T_max 0.9784
_exptl_absorpt_correction_T_min 0.9697
_exptl_absorpt_correction_type empirical
_exptl_absorpt_process_details '(SADABS; Sheldrick, 1996)'
_exptl_crystal_colour colorless
_exptl_crystal_density_diffrn 1.319
_exptl_crystal_density_method 'not measured'
_exptl_crystal_description prism
_exptl_crystal_F_000 1496
_exptl_crystal_size_max 0.34
_exptl_crystal_size_mid 0.28
_exptl_crystal_size_min 0.24
_refine_diff_density_max 0.643
_refine_diff_density_min -0.225
_refine_ls_extinction_method none
_refine_ls_goodness_of_fit_ref 1.052
_refine_ls_hydrogen_treatment constr
_refine_ls_matrix_type full
_refine_ls_number_parameters 244
_refine_ls_number_reflns 4127
_refine_ls_number_restraints 0
_refine_ls_restrained_S_all 1.052
_refine_ls_R_factor_all 0.1436
_refine_ls_R_factor_gt 0.0549
_refine_ls_shift/su_max <0.001
_refine_ls_shift/su_mean 0.000
_refine_ls_structure_factor_coef Fsqd
_refine_ls_weighting_details 'calc w = 1/[\s^2^(Fo^2^)+(0.05P)^2^] where P = (Fo^2^+2Fc^2^)/3'
_refine_ls_weighting_scheme calc
_refine_ls_wR_factor_gt 0.1209
_refine_ls_wR_factor_ref 0.1365
_reflns_number_gt 1561
_reflns_number_total 4127
_reflns_threshold_expression I>2\s(I)
_cod_data_source_file ww6046.cif
_cod_data_source_block I
_cod_original_cell_volume 3588.2(9)
_cod_original_sg_symbol_H-M 'C 2/c'
_cod_database_code 2201691
_cod_database_fobs_code 2201691

loop_
_symmetry_equiv_pos_as_xyz
'x, y, z'
'-x, y, -z+1/2'
'x+1/2, y+1/2, z'
'-x+1/2, y+1/2, -z+1/2'
'-x, -y, -z'
'x, -y, z-1/2'
'-x+1/2, -y+1/2, -z'
'x+1/2, -y+1/2, z-1/2'

loop_
_atom_site_label
_atom_site_fract_x
_atom_site_fract_y
_atom_site_fract_z
_atom_site_U_iso_or_equiv
_atom_site_adp_type
_atom_site_calc_flag
_atom_site_refinement_flags
_atom_site_occupancy
_atom_site_disorder_assembly
_atom_site_disorder_group
_atom_site_type_symbol
O1 -0.17747(14) 0.54518(10) -0.06191(16) 0.0755(6) Uani d . 1 . . O
O2 0.23911(14) 0.36132(11) 0.37372(17) 0.0836(6) Uani d . 1 . . O
N1 0.04155(15) 0.47455(11) 0.17237(17) 0.0509(5) Uani d . 1 . . N
N2 -0.05078(15) 0.60421(11) 0.09148(18) 0.0589(6) Uani d . 1 . . N
H2A 0.0057 0.5982 0.1523 0.071 Uiso calc R 1 . . H
N3 -0.14649(15) 0.65671(11) 0.17812(18) 0.0616(6) Uani d . 1 . . N
N4 0.21620(15) 0.48847(12) 0.36406(17) 0.0605(6) Uani d . 1 . . N
H4B 0.1757 0.5242 0.3280 0.073 Uiso calc R 1 . . H
N5 0.43655(18) 0.58866(13) 0.50656(19) 0.0727(7) Uani d . 1 . . N
C1 -0.0983(2) 0.54326(16) 0.0289(2) 0.0541(7) Uani d . 1 . . C
C2 -0.04630(18) 0.46983(15) 0.0776(2) 0.0506(6) Uani d . 1 . . C
C3 -0.0898(2) 0.40161(16) 0.0266(2) 0.0648(7) Uani d . 1 . . C
H3A -0.1517 0.4002 -0.0387 0.078 Uiso calc R 1 . . H
C4 -0.0396(2) 0.33577(17) 0.0746(3) 0.0760(9) Uani d . 1 . . C
H4A -0.0671 0.2891 0.0413 0.091 Uiso calc R 1 . . H
C5 0.0518(2) 0.33920(15) 0.1724(3) 0.0691(8) Uani d . 1 . . C
H5A 0.0866 0.2951 0.2061 0.083 Uiso calc R 1 . . H
C6 0.09060(19) 0.41007(15) 0.2196(2) 0.0538(7) Uani d . 1 . . C
C7 -0.08897(19) 0.67979(14) 0.0627(2) 0.0623(7) Uani d . 1 . . C
H7A -0.1408 0.6811 -0.0196 0.075 Uiso calc R 1 . . H
H7B -0.0416 0.7144 0.0744 0.075 Uiso calc R 1 . . H
C8 -0.12252(16) 0.70828(14) 0.13134(19) 0.0498(6) Uani d . 1 . . C
C9 -0.1300(2) 0.78437(15) 0.1417(2) 0.0700(8) Uani d . 1 . . C
H9A -0.1123 0.8188 0.1086 0.084 Uiso calc R 1 . . H
C10 -0.1633(2) 0.80942(18) 0.2001(3) 0.0901(10) Uani d . 1 . . C
H10A -0.1681 0.8613 0.2078 0.108 Uiso calc R 1 . . H
C11 -0.1898(2) 0.7588(2) 0.2479(3) 0.0805(9) Uani d . 1 . . C
H11A -0.2138 0.7773 0.2910 0.097 Uiso d . 1 . . H
C12 -0.1798(2) 0.68350(18) 0.2353(2) 0.0744(8) Uani d . 1 . . C
H12A -0.1998 0.6462 0.2687 0.089 Uiso d . 1 . . H
C13 0.1887(2) 0.41797(17) 0.3266(2) 0.0585(7) Uani d . 1 . . C
C14 0.30969(18) 0.50936(16) 0.4615(2) 0.0657(8) Uani d . 1 . . C
H14A 0.3422 0.4643 0.5071 0.079 Uiso calc R 1 . . H
H14B 0.3059 0.5444 0.5113 0.079 Uiso calc R 1 . . H
C15 0.36524(18) 0.54543(14) 0.4256(2) 0.0559(7) Uani d . 1 . . C
C16 0.3464(2) 0.53489(16) 0.3180(2) 0.0709(8) Uani d . 1 . . C
H16A 0.2971 0.5040 0.2630 0.085 Uiso calc R 1 . . H
C17 0.4007(2) 0.57019(18) 0.2920(3) 0.0821(9) Uani d . 1 . . C
H17A 0.3880 0.5638 0.2189 0.099 Uiso calc R 1 . . H
C18 0.4732(2) 0.61461(17) 0.3734(3) 0.0799(9) Uani d . 1 . . C
H18A 0.5106 0.6395 0.3575 0.096 Uiso calc R 1 . . H
C19 0.4891(2) 0.62146(17) 0.4794(3) 0.0846(9) Uani d . 1 . . C
H19A 0.5395 0.6507 0.5362 0.102 Uiso calc R 1 . . H
O1W 0.3046(4) 0.2906(2) 0.5826(4) 0.146(2) Uani d P 0.50 . . O
H1WA 0.2693 0.2790 0.5106 0.175 Uiso d PR 0.50 . . H
H1WB 0.3609 0.2882 0.6059 0.175 Uiso d PR 0.50 . . H

loop_
_atom_site_aniso_label
_atom_site_aniso_U_11
_atom_site_aniso_U_22
_atom_site_aniso_U_33
_atom_site_aniso_U_12
_atom_site_aniso_U_13
_atom_site_aniso_U_23
O1 0.0669(13) 0.0878(14) 0.0575(12) -0.0008(12) 0.0289(11) -0.0050(11)
O2 0.0887(15) 0.0671(13) 0.0920(15) 0.0298(12) 0.0519(13) 0.0134(11)
N1 0.0594(14) 0.0520(14) 0.0548(13) 0.0024(12) 0.0412(13) -0.0046(11)
N2 0.0576(13) 0.0552(14) 0.0568(13) 0.0100(13) 0.0300(12) -0.0032(12)
N3 0.0763(16) 0.0560(14) 0.0634(14) -0.0035(13) 0.0474(14) -0.0039(11)
N4 0.0599(15) 0.0574(14) 0.0615(14) 0.0076(13) 0.0345(13) 0.0020(12)
N5 0.0742(16) 0.0769(17) 0.0649(16) -0.0034(15) 0.0400(15) -0.0123(13)
C1 0.0560(17) 0.0664(19) 0.0474(16) 0.0000(17) 0.0347(15) -0.0042(15)
C2 0.0582(17) 0.0566(17) 0.0499(15) -0.0021(16) 0.0392(15) -0.0094(14)
C3 0.0730(19) 0.069(2) 0.0637(18) -0.0075(18) 0.0465(16) -0.0156(16)
C4 0.093(2) 0.060(2) 0.086(2) -0.017(2) 0.060(2) -0.0223(18)
C5 0.094(2) 0.0513(18) 0.083(2) 0.0025(18) 0.064(2) -0.0033(16)
C6 0.0681(19) 0.0525(17) 0.0601(17) 0.0039(16) 0.0486(16) -0.0023(14)
C7 0.0679(18) 0.0581(17) 0.0628(17) 0.0057(15) 0.0397(16) 0.0070(14)
C8 0.0488(15) 0.0471(16) 0.0465(15) 0.0027(13) 0.0244(14) 0.0020(12)
C9 0.090(2) 0.0499(18) 0.073(2) 0.0129(17) 0.0496(19) 0.0073(15)
C10 0.106(3) 0.059(2) 0.095(3) 0.023(2) 0.054(2) -0.0022(18)
C11 0.076(2) 0.091(3) 0.075(2) 0.017(2) 0.0450(19) -0.0141(19)
C12 0.079(2) 0.084(2) 0.068(2) -0.0105(19) 0.0482(18) -0.0067(17)
C13 0.070(2) 0.0595(19) 0.0616(19) 0.0088(18) 0.0477(18) 0.0030(16)
C14 0.0621(18) 0.0778(19) 0.0530(17) 0.0046(16) 0.0318(17) -0.0011(14)
C15 0.0551(16) 0.0573(17) 0.0523(17) 0.0062(15) 0.0302(15) -0.0029(14)
C16 0.0721(19) 0.080(2) 0.0592(18) -0.0075(18) 0.0378(17) -0.0118(16)
C17 0.091(2) 0.098(2) 0.074(2) -0.005(2) 0.058(2) -0.0059(19)
C18 0.084(2) 0.077(2) 0.093(2) -0.005(2) 0.061(2) -0.0030(19)
C19 0.078(2) 0.080(2) 0.091(3) -0.0187(19) 0.047(2) -0.0209(18)
O1W 0.182(5) 0.104(4) 0.101(3) 0.014(4) 0.055(4) 0.018(3)

loop_
_atom_type_symbol
_atom_type_description
_atom_type_scat_dispersion_real
_atom_type_scat_dispersion_imag
_atom_type_scat_source
C C 0.0033 0.0016 'International Tables Vol C Tables 4.2.6.8 and 6.1.1.4'
H H 0.0000 0.0000 'International Tables Vol C Tables 4.2.6.8 and 6.1.1.4'
N N 0.0061 0.0033 'International Tables Vol C Tables 4.2.6.8 and 6.1.1.4'
O O 0.0106 0.0060 'International Tables Vol C Tables 4.2.6.8 and 6.1.1.4'

loop_
_geom_angle_atom_site_label_1
_geom_angle_atom_site_label_2
_geom_angle_atom_site_label_3
_geom_angle
C2 N1 C6 118.6(2)
C1 N2 C7 123.4(2)
C1 N2 H2A 118.3
C7 N2 H2A 118.3
C8 N3 C12 116.6(2)
C13 N4 C14 124.4(2)
C13 N4 H4B 117.8
C14 N4 H4B 117.8
C19 N5 C15 117.9(2)
O1 C1 N2 124.2(3)
O1 C1 C2 121.4(3)
N2 C1 C2 114.4(2)
N1 C2 C3 122.9(3)
N1 C2 C1 116.6(2)
C3 C2 C1 120.5(3)
C4 C3 C2 118.5(3)
C4 C3 H3A 120.7
C2 C3 H3A 120.7
C3 C4 C5 119.7(3)
C3 C4 H4A 120.2
C5 C4 H4A 120.2
C4 C5 C6 118.5(3)
C4 C5 H5A 120.7
C6 C5 H5A 120.7
N1 C6 C5 121.8(3)
N1 C6 C13 116.8(2)
C5 C6 C13 121.4(3)
N2 C7 C8 115.2(2)
N2 C7 H7A 108.5
C8 C7 H7A 108.5
N2 C7 H7B 108.5
C8 C7 H7B 108.5
H7A C7 H7B 107.5
N3 C8 C9 122.3(2)
N3 C8 C7 117.6(2)
C9 C8 C7 120.1(2)
C10 C9 C8 119.7(3)
C10 C9 H9A 120.2
C8 C9 H9A 120.2
C9 C10 C11 120.0(3)
C9 C10 H10A 120.0
C11 C10 H10A 120.0
C10 C11 C12 117.4(3)
C10 C11 H11A 120.0
C12 C11 H11A 122.6
N3 C12 C11 124.0(3)
N3 C12 H12A 117.9
C11 C12 H12A 118.1
O2 C13 N4 124.1(3)
O2 C13 C6 120.7(3)
N4 C13 C6 115.3(3)
N4 C14 C15 113.4(2)
N4 C14 H14A 108.9
C15 C14 H14A 108.9
N4 C14 H14B 108.9
C15 C14 H14B 108.9
H14A C14 H14B 107.7
N5 C15 C16 121.2(3)
N5 C15 C14 115.5(2)
C16 C15 C14 123.3(3)
C15 C16 C17 119.6(3)
C15 C16 H16A 120.2
C17 C16 H16A 120.2
C18 C17 C16 119.7(3)
C18 C17 H17A 120.2
C16 C17 H17A 120.2
C17 C18 C19 117.6(3)
C17 C18 H18A 121.2
C19 C18 H18A 121.2
N5 C19 C18 123.9(3)
N5 C19 H19A 118.0
C18 C19 H19A 118.0
H1WA O1W H1WB 108.5

loop_
_geom_bond_atom_site_label_1
_geom_bond_atom_site_label_2
_geom_bond_site_symmetry_2
_geom_bond_distance
_geom_bond_publ_flag
O1 C1 . 1.223(3) ?
O2 C13 . 1.239(3) ?
N1 C2 . 1.331(3) ?
N1 C6 . 1.345(3) ?
N2 C1 . 1.330(3) ?
N2 C7 . 1.439(3) ?
N2 H2A . 0.8600 ?
N3 C8 . 1.336(3) ?
N3 C12 . 1.343(3) ?
N4 C13 . 1.325(3) ?
N4 C14 . 1.446(3) ?
N4 H4B . 0.8600 ?
N5 C19 . 1.335(3) ?
N5 C15 . 1.336(3) ?
C1 C2 . 1.500(3) ?
C2 C3 . 1.380(3) ?
C3 C4 . 1.373(3) ?
C3 H3A . 0.9300 ?
C4 C5 . 1.379(4) ?
C4 H4A . 0.9300 ?
C5 C6 . 1.392(3) ?
C5 H5A . 0.9300 ?
C6 C13 . 1.495(3) ?
C7 C8 . 1.500(3) ?
C7 H7A . 0.9700 ?
C7 H7B . 0.9700 ?
C8 C9 . 1.363(3) ?
C9 C10 . 1.347(4) ?
C9 H9A . 0.9300 ?
C10 C11 . 1.362(4) ?
C10 H10A . 0.9300 ?
C11 C12 . 1.364(4) ?
C11 H11A . 0.9885 ?
C12 H12A . 0.9922 ?
C14 C15 . 1.496(3) ?
C14 H14A . 0.9700 ?
C14 H14B . 0.9700 ?
C15 C16 . 1.371(3) ?
C16 C17 . 1.371(4) ?
C16 H16A . 0.9300 ?
C17 C18 . 1.359(4) ?
C17 H17A . 0.9300 ?
C18 C19 . 1.364(4) ?
C18 H18A . 0.9300 ?
C19 H19A . 0.9300 ?
O1W H1WA . 0.8500 ?
O1W H1WB . 0.8499 ?

loop_
_geom_hbond_atom_site_label_D
_geom_hbond_atom_site_label_H
_geom_hbond_atom_site_label_A
_geom_hbond_site_symmetry_A
_geom_hbond_distance_DH
_geom_hbond_distance_HA
_geom_hbond_distance_DA
_geom_hbond_angle_DHA
N2 H2A N3 2 0.86 2.45 3.207(3) 147
N4 H4B N3 2 0.86 2.38 3.130(3) 146
O1W H1WA O1W 7_556 0.85 1.71 2.435(9) 142
O1W H1WA O2 . 0.85 2.22 2.762(5) 121

loop_
_geom_torsion_atom_site_label_1
_geom_torsion_atom_site_label_2
_geom_torsion_atom_site_label_3
_geom_torsion_atom_site_label_4
_geom_torsion
C7 N2 C1 O1 3.3(4)
C7 N2 C1 C2 -177.6(2)
C6 N1 C2 C3 1.1(3)
C6 N1 C2 C1 179.42(19)
O1 C1 C2 N1 175.6(2)
N2 C1 C2 N1 -3.5(3)
O1 C1 C2 C3 -6.0(3)
N2 C1 C2 C3 174.9(2)
N1 C2 C3 C4 -1.3(4)
C1 C2 C3 C4 -179.6(2)
C2 C3 C4 C5 0.8(4)
C3 C4 C5 C6 -0.2(4)
C2 N1 C6 C5 -0.3(3)
C2 N1 C6 C13 -179.52(19)
C4 C5 C6 N1 -0.1(4)
C4 C5 C6 C13 179.0(2)
C1 N2 C7 C8 99.9(3)
C12 N3 C8 C9 0.8(4)
C12 N3 C8 C7 -177.4(2)
N2 C7 C8 N3 -23.9(3)
N2 C7 C8 C9 157.8(2)
N3 C8 C9 C10 -0.5(4)
C7 C8 C9 C10 177.7(3)
C8 C9 C10 C11 -0.4(5)
C9 C10 C11 C12 0.9(5)
C8 N3 C12 C11 -0.2(4)
C10 C11 C12 N3 -0.6(5)
C14 N4 C13 O2 3.0(4)
C14 N4 C13 C6 -176.2(2)
N1 C6 C13 O2 -178.4(2)
C5 C6 C13 O2 2.4(4)
N1 C6 C13 N4 0.9(3)
C5 C6 C13 N4 -178.3(2)
C13 N4 C14 C15 105.1(3)
C19 N5 C15 C16 0.0(4)
C19 N5 C15 C14 179.2(2)
N4 C14 C15 N5 157.6(2)
N4 C14 C15 C16 -23.2(4)
N5 C15 C16 C17 -1.0(4)
C14 C15 C16 C17 179.9(2)
C15 C16 C17 C18 0.7(4)
C16 C17 C18 C19 0.6(4)
C15 N5 C19 C18 1.3(4)
C17 C18 C19 N5 -1.6(5)
